data_2014635
loop_
_publ_author_name
'Britton, Doyle'

_publ_section_title
;
 4'-Hydroxybiphenyl-4-carbonitrile
;
_journal_issue 1
_journal_name_full 'Acta Crystallographica Section C'
_journal_page_first o35
_journal_page_last o37
_journal_paper_doi 10.1107/S010827010403046X
_journal_volume 61
_journal_year 2005
_chemical_formula_iupac 'C13 H9 N O'
_chemical_formula_moiety 'C13 H9 N O'
_chemical_formula_sum 'C13 H9 N O'
_chemical_formula_weight 195.21
_chemical_name_systematic
;
4'-Hydroxybiphenyl-4-carbonitrile
;
_space_group_IT_number 2
_symmetry_cell_setting triclinic
_symmetry_space_group_name_Hall '-P 1 (1/2*x+1/2*y,1/2*x-1/2*y,-z)'
_symmetry_space_group_name_H-M 'C -1'
_atom_sites_solution_hydrogens geom
_atom_sites_solution_primary direct
_atom_sites_solution_secondary difmap
_audit_creation_method 'SHELXTL plus manual additions'
_cell_angle_alpha 90.350(10)
_cell_angle_beta 120.670(10)
_cell_angle_gamma 89.600(10)
_cell_formula_units_Z 16
_cell_length_a 12.936(3)
_cell_length_b 33.696(8)
_cell_length_c 10.604(3)
_cell_measurement_reflns_used 3725
_cell_measurement_temperature 174(2)
_cell_measurement_theta_max 27.5
_cell_measurement_theta_min 2.5
_cell_volume 3975.5(18)
_computing_cell_refinement 'SAINT (Bruker, 2002)'
_computing_data_collection 'SMART (Bruker, 2002)'
_computing_data_reduction SAINT
_computing_molecular_graphics 'ORTEP-3 for Windows (Farrugia, 1997) and SHELXTL'
_computing_publication_material SHELXTL
_computing_structure_refinement SHELXTL
_computing_structure_solution 'SHELXTL (Sheldrick, 1997)'
_diffrn_ambient_temperature 174(2)
_diffrn_measured_fraction_theta_full 0.993
_diffrn_measured_fraction_theta_max 0.993
_diffrn_measurement_device_type
;
Siemens SMART area detector diffractometer
;
_diffrn_measurement_method '\w scans'
_diffrn_radiation_monochromator graphite
_diffrn_radiation_source 'fine-focus sealed tube'
_diffrn_radiation_type MoK\a
_diffrn_radiation_wavelength 0.71073
_diffrn_reflns_av_R_equivalents 0.025
_diffrn_reflns_av_sigmaI/netI 0.029
_diffrn_reflns_limit_h_max 16
_diffrn_reflns_limit_h_min -16
_diffrn_reflns_limit_k_max 42
_diffrn_reflns_limit_k_min -42
_diffrn_reflns_limit_l_max 13
_diffrn_reflns_limit_l_min -13
_diffrn_reflns_number 22798
_diffrn_reflns_theta_full 27.00
_diffrn_reflns_theta_max 27.00
_diffrn_reflns_theta_min 1.21
_diffrn_standards_decay_% 0.5
_diffrn_standards_interval_count 0
_diffrn_standards_interval_time 0
_diffrn_standards_number 0
_exptl_absorpt_coefficient_mu 0.083
_exptl_absorpt_correction_type none
_exptl_crystal_colour colorless
_exptl_crystal_density_diffrn 1.305
_exptl_crystal_density_method 'not measured'
_exptl_crystal_description 'elongated octahedron '
_exptl_crystal_F_000 1632
_exptl_crystal_size_max 0.50
_exptl_crystal_size_mid 0.35
_exptl_crystal_size_min 0.30
_refine_diff_density_max 0.20
_refine_diff_density_min -0.16
_refine_ls_extinction_coef 0.00031(6)
_refine_ls_extinction_expression
;
 Fc^*^=kFc[1+0.001xFc^2^\l^3^/sin(2\q)]^-1/4^
;
_refine_ls_extinction_method SHELXTL
_refine_ls_goodness_of_fit_ref 1.12
_refine_ls_hydrogen_treatment mixed
_refine_ls_matrix_type full
_refine_ls_number_parameters 558
_refine_ls_number_reflns 8628
_refine_ls_number_restraints 0
_refine_ls_restrained_S_all 1.12
_refine_ls_R_factor_all 0.071
_refine_ls_R_factor_gt 0.055
_refine_ls_shift/su_max 0.014
_refine_ls_shift/su_mean 0.002
_refine_ls_structure_factor_coef Fsqd
_refine_ls_weighting_details
;
 calc w=1/[\s^2^(Fo^2^)+(0.023P)^2^+4.96P] where
P=(Fo^2^+2Fc^2^)/3
;
_refine_ls_weighting_scheme calc
_refine_ls_wR_factor_gt 0.114
_refine_ls_wR_factor_ref 0.119
_reflns_number_gt 6872
_reflns_number_total 8628
_reflns_threshold_expression 'I>2\s(I) '
_cod_data_source_file dn1069.cif
_cod_data_source_block I
_cod_original_cell_volume 3975.5(17)
_cod_original_sg_symbol_Hall '-C 1'
_cod_database_code 2014635
_cod_database_fobs_code 2014635

loop_
_symmetry_equiv_pos_as_xyz
'x, y, z'
'x+1/2, y+1/2, z'
'-x, -y, -z'
'-x+1/2, -y+1/2, -z'

loop_
_atom_site_label
_atom_site_fract_x
_atom_site_fract_y
_atom_site_fract_z
_atom_site_U_iso_or_equiv
_atom_site_adp_type
_atom_site_calc_flag
_atom_site_refinement_flags
_atom_site_occupancy
_atom_site_disorder_assembly
_atom_site_disorder_group
_atom_site_type_symbol
C1A 0.98745(17) 0.12082(6) 0.0517(2) 0.0366(4) Uani d . 1 . . C
C2A 0.94088(19) 0.08990(6) 0.0936(2) 0.0447(5) Uani d . 1 . . C
H2A 0.9881 0.0669 0.1388 0.054 Uiso calc R 1 . . H
C3A 0.82539(18) 0.09281(6) 0.0692(2) 0.0411(5) Uani d . 1 . . C
H3A 0.7943 0.0717 0.0988 0.049 Uiso calc R 1 . . H
C4A 0.75349(16) 0.12605(5) 0.0022(2) 0.0310(4) Uani d . 1 . . C
C5A 0.80250(17) 0.15683(5) -0.0392(2) 0.0350(4) Uani d . 1 . . C
H5A 0.7552 0.1797 -0.0854 0.042 Uiso calc R 1 . . H
C6A 0.91787(18) 0.15447(6) -0.0143(2) 0.0383(4) Uani d . 1 . . C
H6A 0.9498 0.1758 -0.0420 0.046 Uiso calc R 1 . . H
C7A 0.62863(16) 0.12885(5) -0.0268(2) 0.0308(4) Uani d . 1 . . C
C8A 0.59531(17) 0.11127(5) 0.0666(2) 0.0320(4) Uani d . 1 . . C
H8A 0.6539 0.0971 0.1502 0.038 Uiso calc R 1 . . H
C9A 0.47871(17) 0.11411(5) 0.0399(2) 0.0334(4) Uani d . 1 . . C
H9A 0.4581 0.1020 0.1049 0.040 Uiso calc R 1 . . H
C10A 0.39205(16) 0.13470(5) -0.0823(2) 0.0336(4) Uani d . 1 . . C
C11A 0.42366(17) 0.15250(6) -0.1756(2) 0.0360(4) Uani d . 1 . . C
H11A 0.3650 0.1667 -0.2589 0.043 Uiso calc R 1 . . H
C12A 0.53984(17) 0.14960(5) -0.1480(2) 0.0344(4) Uani d . 1 . . C
H12A 0.5600 0.1620 -0.2128 0.041 Uiso calc R 1 . . H
C13A 1.10525(19) 0.11767(6) 0.0696(2) 0.0422(5) Uani d . 1 . . C
N14A 1.19775(17) 0.11542(6) 0.0797(2) 0.0544(5) Uani d . 1 . . N
O15A 0.27569(13) 0.13834(5) -0.11598(17) 0.0448(4) Uani d . 1 . . O
H15A 0.258(3) 0.1273(9) -0.053(3) 0.080(10) Uiso d . 1 . . H
C1B 0.34477(17) 0.24397(6) 0.1938(2) 0.0357(4) Uani d . 1 . . C
C2B 0.39675(18) 0.21186(6) 0.1629(2) 0.0374(4) Uani d . 1 . . C
H2B 0.3544 0.1876 0.1287 0.045 Uiso calc R 1 . . H
C3B 0.51035(17) 0.21554(6) 0.1823(2) 0.0342(4) Uani d . 1 . . C
H3B 0.5450 0.1937 0.1598 0.041 Uiso calc R 1 . . H
C4B 0.57512(16) 0.25072(5) 0.23438(19) 0.0298(4) Uani d . 1 . . C
C5B 0.52048(17) 0.28283(6) 0.2635(2) 0.0350(4) Uani d . 1 . . C
H5B 0.5629 0.3071 0.2979 0.042 Uiso calc R 1 . . H
C6B 0.40679(18) 0.27986(6) 0.2432(2) 0.0383(4) Uani d . 1 . . C
H6B 0.3709 0.3019 0.2626 0.046 Uiso calc R 1 . . H
C7B 0.69957(16) 0.25411(5) 0.2629(2) 0.0301(4) Uani d . 1 . . C
C8B 0.73681(18) 0.23553(5) 0.1745(2) 0.0346(4) Uani d . 1 . . C
H8B 0.6810 0.2201 0.0929 0.042 Uiso calc R 1 . . H
C9B 0.85427(18) 0.23923(6) 0.2039(2) 0.0359(4) Uani d . 1 . . C
H9B 0.8774 0.2270 0.1411 0.043 Uiso calc R 1 . . H
C10B 0.93750(17) 0.26085(5) 0.3250(2) 0.0345(4) Uani d . 1 . . C
C11B 0.90259(18) 0.27900(5) 0.4155(2) 0.0356(4) Uani d . 1 . . C
H11B 0.9593 0.2937 0.4989 0.043 Uiso calc R 1 . . H
C12B 0.78543(17) 0.27570(5) 0.3841(2) 0.0334(4) Uani d . 1 . . C
H12B 0.7625 0.2884 0.4463 0.040 Uiso calc R 1 . . H
C13B 0.22787(19) 0.24024(6) 0.1782(2) 0.0412(5) Uani d . 1 . . C
N14B 0.13566(17) 0.23775(6) 0.1682(2) 0.0517(5) Uani d . 1 . . N
O15B 1.05447(13) 0.26516(5) 0.36076(18) 0.0464(4) Uani d . 1 . . O
H15B 1.070(3) 0.2544(9) 0.292(3) 0.082(10) Uiso d . 1 . . H
C1C 0.25715(17) 0.36860(6) 0.5480(2) 0.0362(4) Uani d . 1 . . C
C2C 0.33740(19) 0.33700(6) 0.5826(2) 0.0435(5) Uani d . 1 . . C
H2C 0.3262 0.3131 0.6211 0.052 Uiso calc R 1 . . H
C3C 0.43298(19) 0.34073(6) 0.5603(2) 0.0408(5) Uani d . 1 . . C
H3C 0.4881 0.3193 0.5855 0.049 Uiso calc R 1 . . H
C4C 0.45071(17) 0.37520(5) 0.5019(2) 0.0334(4) Uani d . 1 . . C
C5C 0.36890(18) 0.40654(6) 0.4672(2) 0.0374(4) Uani d . 1 . . C
H5C 0.3792 0.4303 0.4271 0.045 Uiso calc R 1 . . H
C6C 0.27332(18) 0.40338(6) 0.4904(2) 0.0385(5) Uani d . 1 . . C
H6C 0.2189 0.4249 0.4671 0.046 Uiso calc R 1 . . H
C7C 0.55200(17) 0.37875(5) 0.4750(2) 0.0320(4) Uani d . 1 . . C
C8C 0.66464(17) 0.36213(6) 0.5691(2) 0.0353(4) Uani d . 1 . . C
H8C 0.6772 0.3480 0.6530 0.042 Uiso calc R 1 . . H
C9C 0.75901(18) 0.36586(6) 0.5428(2) 0.0365(4) Uani d . 1 . . C
H9C 0.8353 0.3545 0.6088 0.044 Uiso calc R 1 . . H
C10C 0.74152(17) 0.38616(6) 0.4201(2) 0.0357(4) Uani d . 1 . . C
C11C 0.63037(18) 0.40299(6) 0.3251(2) 0.0378(4) Uani d . 1 . . C
H11C 0.6182 0.4170 0.2410 0.045 Uiso calc R 1 . . H
C12C 0.53746(18) 0.39950(5) 0.3524(2) 0.0355(4) Uani d . 1 . . C
H12C 0.4620 0.4114 0.2869 0.043 Uiso calc R 1 . . H
C13C 0.15359(19) 0.36513(6) 0.5643(2) 0.0412(5) Uani d . 1 . . C
N14C 0.06959(17) 0.36321(6) 0.5746(2) 0.0514(5) Uani d . 1 . . N
O15C 0.83044(14) 0.39063(5) 0.38768(18) 0.0475(4) Uani d . 1 . . O
H15C 0.900(2) 0.3789(8) 0.457(3) 0.072(9) Uiso d . 1 . . H
C1D 1.11473(18) 0.49599(6) 0.6949(2) 0.0392(5) Uani d . 1 . . C
C2D 1.03733(19) 0.46372(6) 0.6595(2) 0.0422(5) Uani d . 1 . . C
H2D 1.0521 0.4398 0.6231 0.051 Uiso calc R 1 . . H
C3D 0.93916(18) 0.46674(6) 0.6778(2) 0.0391(5) Uani d . 1 . . C
H3D 0.8862 0.4448 0.6523 0.047 Uiso calc R 1 . . H
C4D 0.91615(17) 0.50113(5) 0.7327(2) 0.0340(4) Uani d . 1 . . C
C5D 0.99403(18) 0.53363(6) 0.7654(2) 0.0384(5) Uani d . 1 . . C
H5D 0.9789 0.5576 0.8010 0.046 Uiso calc R 1 . . H
C6D 1.09171(18) 0.53120(6) 0.7465(2) 0.0407(5) Uani d . 1 . . C
H6D 1.1431 0.5534 0.7685 0.049 Uiso calc R 1 . . H
C7D 0.81565(17) 0.50391(5) 0.7615(2) 0.0341(4) Uani d . 1 . . C
C8D 0.70321(18) 0.48708(6) 0.6693(2) 0.0383(4) Uani d . 1 . . C
H8D 0.6897 0.4727 0.5849 0.046 Uiso calc R 1 . . H
C9D 0.61057(18) 0.49103(6) 0.6988(2) 0.0421(5) Uani d . 1 . . C
H9D 0.5342 0.4797 0.6343 0.050 Uiso calc R 1 . . H
C10D 0.62971(19) 0.51157(6) 0.8228(2) 0.0402(5) Uani d . 1 . . C
C11D 0.74151(19) 0.52809(6) 0.9170(2) 0.0416(5) Uani d . 1 . . C
H11D 0.7551 0.5420 1.0023 0.050 Uiso calc R 1 . . H
C12D 0.83264(18) 0.52422(6) 0.8864(2) 0.0396(5) Uani d . 1 . . C
H12D 0.9088 0.5356 0.9516 0.047 Uiso calc R 1 . . H
C13D 1.2198(2) 0.49270(7) 0.6818(2) 0.0461(5) Uani d . 1 . . C
N14D 1.30501(19) 0.49029(6) 0.6741(2) 0.0592(5) Uani d . 1 . . N
O15D 0.54339(16) 0.51658(5) 0.8601(2) 0.0536(4) Uani d . 1 . . O
H15D 0.471(2) 0.5073(7) 0.784(3) 0.058(8) Uiso d . 1 . . H

loop_
_atom_site_aniso_label
_atom_site_aniso_U_11
_atom_site_aniso_U_22
_atom_site_aniso_U_33
_atom_site_aniso_U_12
_atom_site_aniso_U_13
_atom_site_aniso_U_23
C1A 0.0357(10) 0.0432(11) 0.0328(10) -0.0024(8) 0.0189(9) -0.0040(8)
C2A 0.0409(12) 0.0405(12) 0.0521(13) 0.0063(9) 0.0233(10) 0.0112(10)
C3A 0.0393(11) 0.0358(11) 0.0481(12) 0.0008(9) 0.0221(10) 0.0112(9)
C4A 0.0353(10) 0.0283(9) 0.0290(9) -0.0036(7) 0.0160(8) -0.0011(7)
C5A 0.0408(11) 0.0282(10) 0.0359(10) 0.0000(8) 0.0195(9) 0.0033(8)
C6A 0.0441(12) 0.0361(11) 0.0406(11) -0.0055(9) 0.0259(10) 0.0011(8)
C7A 0.0338(10) 0.0244(9) 0.0315(9) -0.0034(7) 0.0148(8) -0.0030(7)
C8A 0.0355(10) 0.0275(9) 0.0291(9) -0.0017(7) 0.0135(8) 0.0011(7)
C9A 0.0392(10) 0.0293(9) 0.0336(10) -0.0056(8) 0.0198(9) -0.0035(8)
C10A 0.0319(10) 0.0306(10) 0.0347(10) -0.0019(8) 0.0145(8) -0.0077(8)
C11A 0.0375(11) 0.0333(10) 0.0311(10) 0.0031(8) 0.0131(8) 0.0021(8)
C12A 0.0404(11) 0.0298(10) 0.0322(10) -0.0016(8) 0.0179(9) 0.0026(8)
C13A 0.0416(12) 0.0488(12) 0.0371(11) -0.0026(9) 0.0208(9) -0.0047(9)
N14A 0.0443(11) 0.0699(14) 0.0553(12) -0.0017(9) 0.0300(10) -0.0078(10)
O15A 0.0351(8) 0.0503(9) 0.0484(9) 0.0033(6) 0.0209(7) -0.0002(7)
C1B 0.0341(10) 0.0423(11) 0.0310(10) 0.0018(8) 0.0168(8) 0.0053(8)
C2B 0.0400(11) 0.0349(10) 0.0356(10) -0.0060(8) 0.0180(9) -0.0033(8)
C3B 0.0394(11) 0.0298(10) 0.0338(10) 0.0014(8) 0.0189(9) -0.0016(8)
C4B 0.0369(10) 0.0288(9) 0.0236(9) 0.0013(7) 0.0152(8) 0.0034(7)
C5B 0.0403(11) 0.0275(9) 0.0386(11) -0.0006(8) 0.0211(9) -0.0007(8)
C6B 0.0434(11) 0.0344(10) 0.0402(11) 0.0060(8) 0.0236(9) 0.0020(8)
C7B 0.0365(10) 0.0237(9) 0.0305(9) 0.0023(7) 0.0174(8) 0.0049(7)
C8B 0.0415(11) 0.0291(9) 0.0331(10) 0.0012(8) 0.0189(9) 0.0001(8)
C9B 0.0440(11) 0.0327(10) 0.0373(10) 0.0077(8) 0.0253(9) 0.0037(8)
C10B 0.0363(10) 0.0299(10) 0.0387(11) 0.0048(8) 0.0201(9) 0.0112(8)
C11B 0.0398(11) 0.0303(10) 0.0349(10) -0.0034(8) 0.0177(9) 0.0016(8)
C12B 0.0415(11) 0.0293(9) 0.0338(10) -0.0013(8) 0.0225(9) -0.0016(8)
C13B 0.0424(12) 0.0468(12) 0.0362(11) 0.0012(9) 0.0214(9) 0.0052(9)
N14B 0.0456(11) 0.0622(13) 0.0556(12) 0.0006(9) 0.0319(10) 0.0094(10)
O15B 0.0388(8) 0.0493(9) 0.0558(10) 0.0033(7) 0.0276(8) 0.0082(7)
C1C 0.0354(10) 0.0372(11) 0.0319(10) -0.0002(8) 0.0143(8) -0.0019(8)
C2C 0.0508(13) 0.0361(11) 0.0465(12) 0.0063(9) 0.0268(10) 0.0115(9)
C3C 0.0461(12) 0.0348(11) 0.0436(11) 0.0125(9) 0.0245(10) 0.0107(9)
C4C 0.0368(10) 0.0302(10) 0.0282(9) 0.0024(8) 0.0131(8) -0.0003(7)
C5C 0.0411(11) 0.0271(10) 0.0406(11) 0.0015(8) 0.0183(9) 0.0025(8)
C6C 0.0364(11) 0.0312(10) 0.0415(11) 0.0043(8) 0.0152(9) -0.0001(8)
C7C 0.0370(10) 0.0270(9) 0.0287(9) 0.0002(7) 0.0143(8) -0.0027(7)
C8C 0.0411(11) 0.0323(10) 0.0285(9) 0.0029(8) 0.0149(8) 0.0020(8)
C9C 0.0352(10) 0.0334(10) 0.0340(10) 0.0033(8) 0.0125(8) 0.0001(8)
C10C 0.0373(11) 0.0316(10) 0.0375(11) -0.0058(8) 0.0187(9) -0.0053(8)
C11C 0.0438(11) 0.0335(10) 0.0328(10) -0.0025(8) 0.0171(9) 0.0018(8)
C12C 0.0379(10) 0.0291(10) 0.0334(10) 0.0023(8) 0.0137(8) 0.0032(8)
C13C 0.0417(12) 0.0370(11) 0.0405(11) -0.0012(9) 0.0178(10) -0.0021(9)
N14C 0.0429(11) 0.0485(11) 0.0644(13) -0.0035(8) 0.0284(10) -0.0051(9)
O15C 0.0429(9) 0.0526(9) 0.0499(9) -0.0024(7) 0.0257(8) 0.0030(7)
C1D 0.0397(11) 0.0404(11) 0.0342(10) -0.0015(9) 0.0164(9) 0.0006(8)
C2D 0.0482(12) 0.0343(11) 0.0419(12) -0.0014(9) 0.0213(10) -0.0039(9)
C3D 0.0450(12) 0.0286(10) 0.0392(11) -0.0054(8) 0.0183(9) -0.0020(8)
C4D 0.0356(10) 0.0288(9) 0.0284(9) 0.0002(8) 0.0096(8) 0.0029(7)
C5D 0.0421(11) 0.0287(10) 0.0394(11) -0.0024(8) 0.0170(9) -0.0033(8)
C6D 0.0423(11) 0.0354(11) 0.0392(11) -0.0082(9) 0.0170(9) -0.0017(8)
C7D 0.0369(10) 0.0253(9) 0.0335(10) 0.0007(8) 0.0132(8) 0.0053(7)
C8D 0.0425(11) 0.0320(10) 0.0345(10) -0.0049(8) 0.0151(9) 0.0033(8)
C9D 0.0374(11) 0.0369(11) 0.0421(12) -0.0046(9) 0.0130(9) 0.0075(9)
C10D 0.0420(11) 0.0330(10) 0.0469(12) 0.0067(8) 0.0236(10) 0.0150(9)
C11D 0.0477(12) 0.0359(11) 0.0389(11) 0.0055(9) 0.0204(10) 0.0034(9)
C12D 0.0387(11) 0.0328(10) 0.0391(11) 0.0003(8) 0.0139(9) 0.0004(8)
C13D 0.0477(13) 0.0460(13) 0.0431(12) -0.0033(10) 0.0220(10) -0.0014(10)
N14D 0.0547(13) 0.0660(14) 0.0639(14) -0.0049(10) 0.0353(11) -0.0072(11)
O15D 0.0501(10) 0.0534(10) 0.0644(11) 0.0050(8) 0.0342(9) 0.0120(8)

loop_
_atom_type_symbol
_atom_type_description
_atom_type_scat_dispersion_real
_atom_type_scat_dispersion_imag
_atom_type_scat_source
C C 0.0033 0.0016 'International Tables Vol C Tables 4.2.6.8 and 6.1.1.4'
H H 0.0000 0.0000 'International Tables Vol C Tables 4.2.6.8 and 6.1.1.4'
N N 0.0061 0.0033 'International Tables Vol C Tables 4.2.6.8 and 6.1.1.4'
O O 0.0106 0.0060 'International Tables Vol C Tables 4.2.6.8 and 6.1.1.4'

loop_
_geom_angle_atom_site_label_1
_geom_angle_atom_site_label_2
_geom_angle_atom_site_label_3
_geom_angle
C2A C1A C6A 119.95(18)
C2A C1A C13A 120.62(19)
C6A C1A C13A 119.37(18)
C3A C2A C1A 119.63(19)
C3A C2A H2A 120.2
C1A C2A H2A 120.2
C2A C3A C4A 121.53(18)
C2A C3A H3A 119.2
C4A C3A H3A 119.2
C3A C4A C5A 117.75(17)
C3A C4A C7A 121.56(17)
C5A C4A C7A 120.68(17)
C6A C5A C4A 121.31(18)
C6A C5A H5A 119.3
C4A C5A H5A 119.3
C5A C6A C1A 119.83(18)
C5A C6A H6A 120.1
C1A C6A H6A 120.1
C12A C7A C8A 117.37(17)
C12A C7A C4A 121.05(17)
C8A C7A C4A 121.58(16)
C9A C8A C7A 121.52(17)
C9A C8A H8A 119.2
C7A C8A H8A 119.2
C8A C9A C10A 119.77(18)
C8A C9A H9A 120.1
C10A C9A H9A 120.1
O15A C10A C11A 117.64(18)
O15A C10A C9A 122.88(18)
C11A C10A C9A 119.48(18)
C12A C11A C10A 120.34(18)
C12A C11A H11A 119.8
C10A C11A H11A 119.8
C11A C12A C7A 121.52(18)
C11A C12A H12A 119.2
C7A C12A H12A 119.2
N14A C13A C1A 178.0(2)
C10A O15A H15A 116.3(19)
C2B C1B C6B 120.23(18)
C2B C1B C13B 120.31(19)
C6B C1B C13B 119.45(18)
C3B C2B C1B 119.64(18)
C3B C2B H2B 120.2
C1B C2B H2B 120.2
C2B C3B C4B 121.28(18)
C2B C3B H3B 119.4
C4B C3B H3B 119.4
C3B C4B C5B 118.08(17)
C3B C4B C7B 121.45(16)
C5B C4B C7B 120.44(16)
C6B C5B C4B 121.45(18)
C6B C5B H5B 119.3
C4B C5B H5B 119.3
C5B C6B C1B 119.30(18)
C5B C6B H6B 120.4
C1B C6B H6B 120.3
C8B C7B C12B 117.50(17)
C8B C7B C4B 122.42(17)
C12B C7B C4B 120.06(16)
C9B C8B C7B 121.18(18)
C9B C8B H8B 119.4
C7B C8B H8B 119.4
C10B C9B C8B 120.00(18)
C10B C9B H9B 120.0
C8B C9B H9B 120.0
O15B C10B C9B 122.80(18)
O15B C10B C11B 117.58(18)
C9B C10B C11B 119.62(18)
C12B C11B C10B 119.93(18)
C12B C11B H11B 120.0
C10B C11B H11B 120.0
C11B C12B C7B 121.75(17)
C11B C12B H12B 119.1
C7B C12B H12B 119.1
N14B C13B C1B 178.6(3)
C10B O15B H15B 113.0(18)
C6C C1C C2C 120.02(19)
C6C C1C C13C 119.01(18)
C2C C1C C13C 120.90(19)
C3C C2C C1C 119.49(19)
C3C C2C H2C 120.3
C1C C2C H2C 120.3
C2C C3C C4C 121.58(18)
C2C C3C H3C 119.2
C4C C3C H3C 119.2
C3C C4C C5C 118.11(18)
C3C C4C C7C 121.42(17)
C5C C4C C7C 120.46(17)
C6C C5C C4C 120.93(18)
C6C C5C H5C 119.5
C4C C5C H5C 119.5
C5C C6C C1C 119.87(18)
C5C C6C H6C 120.1
C1C C6C H6C 120.1
C8C C7C C12C 117.41(18)
C8C C7C C4C 122.05(17)
C12C C7C C4C 120.54(17)
C9C C8C C7C 121.39(18)
C9C C8C H8C 119.3
C7C C8C H8C 119.3
C10C C9C C8C 119.84(18)
C10C C9C H9C 120.1
C8C C9C H9C 120.1
O15C C10C C11C 117.57(18)
O15C C10C C9C 122.63(18)
C11C C10C C9C 119.80(18)
C12C C11C C10C 120.13(18)
C12C C11C H11C 119.9
C10C C11C H11C 119.9
C11C C12C C7C 121.42(18)
C11C C12C H12C 119.3
C7C C12C H12C 119.3
N14C C13C C1C 178.1(2)
C10C O15C H15C 110.6(17)
C2D C1D C6D 119.97(19)
C2D C1D C13D 120.14(19)
C6D C1D C13D 119.86(19)
C3D C2D C1D 119.61(19)
C3D C2D H2D 120.2
C1D C2D H2D 120.2
C2D C3D C4D 121.47(19)
C2D C3D H3D 119.3
C4D C3D H3D 119.3
C3D C4D C5D 118.10(19)
C3D C4D C7D 122.03(17)
C5D C4D C7D 119.84(17)
C6D C5D C4D 121.09(18)
C6D C5D H5D 119.5
C4D C5D H5D 119.5
C5D C6D C1D 119.72(19)
C5D C6D H6D 120.1
C1D C6D H6D 120.1
C8D C7D C12D 117.72(19)
C8D C7D C4D 122.90(18)
C12D C7D C4D 119.38(17)
C9D C8D C7D 121.06(19)
C9D C8D H8D 119.5
C7D C8D H8D 119.5
C8D C9D C10D 119.95(19)
C8D C9D H9D 120.0
C10D C9D H9D 120.0
O15D C10D C11D 116.6(2)
O15D C10D C9D 123.5(2)
C11D C10D C9D 119.85(19)
C12D C11D C10D 119.8(2)
C12D C11D H11D 120.1
C10D C11D H11D 120.1
C11D C12D C7D 121.60(19)
C11D C12D H12D 119.2
C7D C12D H12D 119.2
N14D C13D C1D 178.7(3)
C10D O15D H15D 108.8(15)

loop_
_geom_bond_atom_site_label_1
_geom_bond_atom_site_label_2
_geom_bond_site_symmetry_2
_geom_bond_distance
_geom_bond_publ_flag
C1A C2A . 1.391(3) ?
C1A C6A . 1.392(3) ?
C1A C13A . 1.439(3) ?
C2A C3A . 1.383(3) ?
C2A H2A . 0.9500 ?
C3A C4A . 1.395(3) ?
C3A H3A . 0.9500 ?
C4A C5A . 1.403(2) ?
C4A C7A . 1.485(3) ?
C5A C6A . 1.378(3) ?
C5A H5A . 0.9500 ?
C6A H6A . 0.9500 ?
C7A C12A . 1.398(3) ?
C7A C8A . 1.402(3) ?
C8A C9A . 1.388(3) ?
C8A H8A . 0.9500 ?
C9A C10A . 1.391(3) ?
C9A H9A . 0.9500 ?
C10A O15A . 1.363(2) ?
C10A C11A . 1.389(3) ?
C11A C12A . 1.379(3) ?
C11A H11A . 0.9500 ?
C12A H12A . 0.9500 ?
C13A N14A . 1.148(3) ?
O15A H15A . 0.89(3) ?
C1B C2B . 1.393(3) ?
C1B C6B . 1.399(3) ?
C1B C13B . 1.441(3) ?
C2B C3B . 1.382(3) ?
C2B H2B . 0.9500 ?
C3B C4B . 1.395(3) ?
C3B H3B . 0.9500 ?
C4B C5B . 1.405(3) ?
C4B C7B . 1.484(3) ?
C5B C6B . 1.378(3) ?
C5B H5B . 0.9500 ?
C6B H6B . 0.9500 ?
C7B C8B . 1.397(3) ?
C7B C12B . 1.399(3) ?
C8B C9B . 1.393(3) ?
C8B H8B . 0.9500 ?
C9B C10B . 1.388(3) ?
C9B H9B . 0.9500 ?
C10B O15B . 1.368(2) ?
C10B C11B . 1.390(3) ?
C11B C12B . 1.381(3) ?
C11B H11B . 0.9500 ?
C12B H12B . 0.9500 ?
C13B N14B . 1.146(3) ?
O15B H15B . 0.92(3) ?
C1C C6C . 1.390(3) ?
C1C C2C . 1.395(3) ?
C1C C13C . 1.441(3) ?
C2C C3C . 1.378(3) ?
C2C H2C . 0.9500 ?
C3C C4C . 1.394(3) ?
C3C H3C . 0.9500 ?
C4C C5C . 1.401(3) ?
C4C C7C . 1.482(3) ?
C5C C6C . 1.383(3) ?
C5C H5C . 0.9500 ?
C6C H6C . 0.9500 ?
C7C C8C . 1.395(3) ?
C7C C12C . 1.405(3) ?
C8C C9C . 1.391(3) ?
C8C H8C . 0.9500 ?
C9C C10C . 1.386(3) ?
C9C H9C . 0.9500 ?
C10C O15C . 1.368(2) ?
C10C C11C . 1.386(3) ?
C11C C12C . 1.378(3) ?
C11C H11C . 0.9500 ?
C12C H12C . 0.9500 ?
C13C N14C . 1.148(3) ?
O15C H15C . 0.91(3) ?
C1D C2D . 1.397(3) ?
C1D C6D . 1.396(3) ?
C1D C13D . 1.439(3) ?
C2D C3D . 1.382(3) ?
C2D H2D . 0.9500 ?
C3D C4D . 1.391(3) ?
C3D H3D . 0.9500 ?
C4D C5D . 1.410(3) ?
C4D C7D . 1.481(3) ?
C5D C6D . 1.378(3) ?
C5D H5D . 0.9500 ?
C6D H6D . 0.9500 ?
C7D C8D . 1.396(3) ?
C7D C12D . 1.402(3) ?
C8D C9D . 1.390(3) ?
C8D H8D . 0.9500 ?
C9D C10D . 1.388(3) ?
C9D H9D . 0.9500 ?
C10D O15D . 1.371(3) ?
C10D C11D . 1.389(3) ?
C11D C12D . 1.378(3) ?
C11D H11D . 0.9500 ?
C12D H12D . 0.9500 ?
C13D N14D . 1.148(3) ?
O15D H15D . 0.92(3) ?

loop_
_cod_related_entry_id
_cod_related_entry_database
_cod_related_entry_code
1 ChemSpider 124015
